data_7123995
loop_
_publ_author_name
'Dutta, Basudeb'
'Sinha, Chittaranjan'
'Mir, Mohammad Hedayetullah'

_publ_section_title
;
 Sunlight-driven photosalient effect of 1D coordination polymer and
 release of an elusive cyclobutane derivative
;
_journal_name_full 'Chemical Communications'
_journal_paper_doi 10.1039/C9CC06016B
_journal_year 2019
_chemical_formula_sum 'C71 H60 N4 O'
_chemical_formula_weight 985.23
_space_group_crystal_system monoclinic
_space_group_IT_number 14
_space_group_name_Hall '-P 2ybc'
_space_group_name_H-M_alt 'P 1 21/c 1'
_symmetry_space_group_name_Hall '-P 2ybc'
_symmetry_space_group_name_H-M 'P 1 21/c 1'
_atom_sites_solution_hydrogens geom
_audit_creation_method SHELXL-2016/6
_audit_update_record
;
2019-04-19 deposited with the CCDC.    2019-08-13 downloaded from the CCDC.
;
_cell_angle_alpha 90
_cell_angle_beta 112.749(3)
_cell_angle_gamma 90
_cell_formula_units_Z 2
_cell_length_a 13.8251(15)
_cell_length_b 15.8177(18)
_cell_length_c 13.4161(15)
_cell_measurement_reflns_used 7620
_cell_measurement_temperature 273(2)
_cell_measurement_theta_max 25.47
_cell_measurement_theta_min 2.21
_cell_volume 2705.6(5)
_computing_cell_refinement 'Bruker SAINT'
_computing_data_collection 'Bruker APEX2'
_computing_data_reduction 'Bruker SAINT'
_computing_molecular_graphics 'Bruker SHELXTL'
_computing_publication_material 'Bruker SHELXTL'
_computing_structure_refinement 'SHELXL-2016/6 (Sheldrick, 2016)'
_computing_structure_solution 'SHELXT 2014/5 (Sheldrick, 2014)'
_diffrn_ambient_temperature 273(2)
_diffrn_measured_fraction_theta_full 0.998
_diffrn_measured_fraction_theta_max 0.994
_diffrn_measurement_device_type 'Bruker APEX-II CCD'
_diffrn_measurement_method '\f and \w scans'
_diffrn_radiation_type MoK\a
_diffrn_radiation_wavelength 0.71073
_diffrn_reflns_av_R_equivalents 0.0444
_diffrn_reflns_av_unetI/netI 0.0337
_diffrn_reflns_Laue_measured_fraction_full 0.998
_diffrn_reflns_Laue_measured_fraction_max 0.994
_diffrn_reflns_limit_h_max 17
_diffrn_reflns_limit_h_min -17
_diffrn_reflns_limit_k_max 20
_diffrn_reflns_limit_k_min -20
_diffrn_reflns_limit_l_max 17
_diffrn_reflns_limit_l_min -17
_diffrn_reflns_number 34909
_diffrn_reflns_point_group_measured_fraction_full 0.998
_diffrn_reflns_point_group_measured_fraction_max 0.994
_diffrn_reflns_theta_full 25.242
_diffrn_reflns_theta_max 27.193
_diffrn_reflns_theta_min 2.052
_exptl_absorpt_coefficient_mu 0.071
_exptl_crystal_colour colourless
_exptl_crystal_density_diffrn 1.209
_exptl_crystal_description needle
_exptl_crystal_F_000 1044.0
_exptl_crystal_size_max 0.111
_exptl_crystal_size_mid 0.101
_exptl_crystal_size_min 0.098
_refine_diff_density_max 0.344
_refine_diff_density_min -0.160
_refine_diff_density_rms 0.040
_refine_ls_extinction_method none
_refine_ls_goodness_of_fit_ref 1.133
_refine_ls_hydrogen_treatment constr
_refine_ls_matrix_type full
_refine_ls_number_parameters 353
_refine_ls_number_reflns 5978
_refine_ls_number_restraints 2
_refine_ls_restrained_S_all 1.133
_refine_ls_R_factor_all 0.1156
_refine_ls_R_factor_gt 0.0673
_refine_ls_shift/su_max 0.000
_refine_ls_shift/su_mean 0.000
_refine_ls_structure_factor_coef Fsqd
_refine_ls_weighting_details 'w=1/[\s^2^(Fo^2^)+(0.1000P)^2^+0.5014P] where P=(Fo^2^+2Fc^2^)/3'
_refine_ls_weighting_scheme calc
_refine_ls_wR_factor_gt 0.1918
_refine_ls_wR_factor_ref 0.2273
_reflns_Friedel_coverage 0.000
_reflns_number_gt 3564
_reflns_number_total 6015
_reflns_threshold_expression 'I > 2\s(I)'
_cod_data_source_file c9cc06016b4.cif
_cod_data_source_block zg6_a
_cod_database_code 7123995
_shelx_shelxl_version_number 2016/6
_shelx_space_group_comment
;
The symmetry employed for this shelxl refinement is uniquely defined
by the following loop, which should always be used as a source of
symmetry information in preference to the above space-group names.
They are only intended as comments.
;

loop_
_space_group_symop_operation_xyz
'x, y, z'
'-x, y+1/2, -z+1/2'
'-x, -y, -z'
'x, -y-1/2, z-1/2'

loop_
_atom_site_label
_atom_site_type_symbol
_atom_site_fract_x
_atom_site_fract_y
_atom_site_fract_z
_atom_site_U_iso_or_equiv
_atom_site_adp_type
_atom_site_occupancy
_atom_site_site_symmetry_order
_atom_site_calc_flag
_atom_site_refinement_flags_posn
_atom_site_refinement_flags_adp
_atom_site_refinement_flags_occupancy
C8 C 0.50168(17) 0.78980(14) 0.56066(17) 0.0514(5) Uani 1 1 d . . .
C7 C 0.42573(17) 0.73523(13) 0.58671(17) 0.0494(5) Uani 1 1 d . . .
H7 H 0.445438 0.676013 0.584045 0.059 Uiso 1 1 calc R U .
C25 C 0.24283(19) 0.65324(15) 0.65040(18) 0.0577(6) Uani 1 1 d . . .
C24 C 0.29017(18) 0.73468(14) 0.63237(18) 0.0540(5) Uani 1 1 d . . .
H24 H 0.250230 0.783026 0.641890 0.065 Uiso 1 1 calc R U .
C3 C 0.25277(17) 0.68201(15) 0.43267(16) 0.0524(5) Uani 1 1 d . . .
C13 C 0.61136(18) 0.77470(15) 0.61430(19) 0.0573(6) Uani 1 1 d . . .
C6 C 0.30663(17) 0.74339(14) 0.52244(17) 0.0508(5) Uani 1 1 d . . .
H6 H 0.290039 0.801279 0.495131 0.061 Uiso 1 1 calc R U .
C23 C 0.40909(19) 0.74941(14) 0.69525(18) 0.0549(6) Uani 1 1 d . . .
H23 H 0.440819 0.703805 0.747078 0.066 Uiso 1 1 calc R U .
N1 N 0.1460(2) 0.5677(2) 0.26543(19) 0.0855(8) Uani 1 1 d . . .
C9 C 0.4694(2) 0.85382(15) 0.48649(19) 0.0613(6) Uani 1 1 d . . .
H9 H 0.398013 0.864599 0.451191 0.074 Uiso 1 1 calc R U .
C4 C 0.28345(19) 0.59895(16) 0.43506(19) 0.0608(6) Uani 1 1 d . . .
H4 H 0.341111 0.579104 0.493467 0.073 Uiso 1 1 calc R U .
C20 C 0.43884(19) 0.83518(15) 0.74745(18) 0.0583(6) Uani 1 1 d . . .
N2 N 0.4952(3) 0.99272(18) 0.8517(2) 0.0957(9) Uani 1 1 d . . .
C12 C 0.6841(2) 0.82429(18) 0.5882(2) 0.0674(7) Uani 1 1 d . . .
C30 C 0.1310(2) 0.64595(18) 0.6094(2) 0.0696(7) Uani 1 1 d . . .
C2 C 0.1666(2) 0.70614(19) 0.3424(2) 0.0711(7) Uani 1 1 d . . .
H2 H 0.142391 0.761559 0.335238 0.085 Uiso 1 1 calc R U .
C14 C 0.6524(2) 0.71096(18) 0.6932(2) 0.0742(8) Uani 1 1 d . . .
H14 H 0.606580 0.677891 0.712126 0.089 Uiso 1 1 calc R U .
C26 C 0.3019(2) 0.58641(16) 0.7030(2) 0.0729(7) Uani 1 1 d . . .
H26 H 0.374530 0.590651 0.728101 0.087 Uiso 1 1 calc R U .
C10 C 0.5417(2) 0.90359(18) 0.4626(2) 0.0744(8) Uani 1 1 d . . .
H10 H 0.517672 0.947265 0.412626 0.089 Uiso 1 1 calc R U .
C5 C 0.2292(2) 0.54516(19) 0.3514(2) 0.0751(8) Uani 1 1 d . . .
H5 H 0.252318 0.489575 0.355543 0.090 Uiso 1 1 calc R U .
C19 C 0.5190(2) 0.84287(19) 0.8480(2) 0.0810(8) Uani 1 1 d . . .
H19 H 0.556328 0.795349 0.883057 0.097 Uiso 1 1 calc R U .
C21 C 0.3885(2) 0.90909(16) 0.7010(2) 0.0713(7) Uani 1 1 d . . .
H21 H 0.334016 0.907771 0.633214 0.086 Uiso 1 1 calc R U .
C11 C 0.6451(2) 0.8889(2) 0.5109(2) 0.0788(8) Uani 1 1 d . . .
H11 H 0.691609 0.922037 0.493066 0.095 Uiso 1 1 calc R U .
C22 C 0.4187(3) 0.98494(18) 0.7549(3) 0.0812(8) Uani 1 1 d . . .
H22 H 0.383216 1.033584 0.721316 0.097 Uiso 1 1 calc R U .
C1 C 0.1168(2) 0.6470(3) 0.2630(2) 0.0843(9) Uani 1 1 d . . .
H1 H 0.058559 0.664737 0.203599 0.101 Uiso 1 1 calc R U .
C31 C 0.0627(2) 0.7106(2) 0.5487(2) 0.0837(9) Uani 1 1 d . . .
H31 H 0.090511 0.760141 0.533432 0.100 Uiso 1 1 calc R U .
C17 C 0.7916(2) 0.8078(3) 0.6404(3) 0.0939(10) Uani 1 1 d . . .
H17 H 0.839045 0.840279 0.623145 0.113 Uiso 1 1 calc R U .
C18 C 0.5436(3) 0.9214(2) 0.8962(3) 0.1021(11) Uani 1 1 d . . .
H18 H 0.597423 0.924553 0.964286 0.122 Uiso 1 1 calc R U .
C29 C 0.0861(3) 0.5704(3) 0.6301(3) 0.0984(11) Uani 1 1 d . . .
C16 C 0.8282(3) 0.7459(3) 0.7150(3) 0.1063(12) Uani 1 1 d . . .
H16 H 0.899909 0.736036 0.748196 0.128 Uiso 1 1 calc R U .
C15 C 0.7577(2) 0.6967(2) 0.7423(3) 0.0958(10) Uani 1 1 d . . .
H15 H 0.782777 0.654220 0.793872 0.115 Uiso 1 1 calc R U .
C32 C -0.0442(3) 0.7008(3) 0.5123(3) 0.1147(14) Uani 1 1 d . . .
H32 H -0.087890 0.743941 0.472704 0.138 Uiso 1 1 calc R U .
C34 C -0.0250(4) 0.5646(4) 0.5900(4) 0.144(2) Uani 1 1 d . . .
H34 H -0.055418 0.515606 0.603084 0.173 Uiso 1 1 calc R U .
C33 C -0.0877(4) 0.6277(5) 0.5335(5) 0.148(2) Uani 1 1 d . . .
H33 H -0.160159 0.622096 0.508892 0.178 Uiso 1 1 calc R U .
O2 O 1.0725(13) 0.4519(8) 0.0947(10) 0.493(19) Uani 0.5 1 d D . P
H2A H 1.111247 0.484126 0.140811 0.739 Uiso 0.5 1 calc R U P
C100 C 0.9685(13) 0.4564(13) 0.0941(10) 0.567(19) Uani 1 1 d D . .
H10A H 0.958755 0.516948 0.083547 0.681 Uiso 1 1 calc R U .
H10B H 0.987435 0.449229 0.171144 0.681 Uiso 1 1 calc R U .
C101 C 0.8504(12) 0.4315(8) 0.0565(12) 0.238(9) Uani 0.5 1 d D . P
H10C H 0.815762 0.440978 -0.019899 0.356 Uiso 0.5 1 calc R U P
H10D H 0.817863 0.465440 0.094155 0.356 Uiso 0.5 1 calc R U P
H10E H 0.844923 0.372890 0.071982 0.356 Uiso 0.5 1 calc R U P
C27 C 0.2575(3) 0.5110(2) 0.7209(3) 0.1022(11) Uani 1 1 d . . .
H27 H 0.300591 0.466320 0.756758 0.123 Uiso 1 1 calc R U .
C28 C 0.1537(4) 0.5036(3) 0.6865(3) 0.1191(14) Uani 1 1 d . . .
H28 H 0.124929 0.453711 0.699603 0.143 Uiso 1 1 calc R U .

loop_
_atom_site_aniso_label
_atom_site_aniso_U_11
_atom_site_aniso_U_22
_atom_site_aniso_U_33
_atom_site_aniso_U_23
_atom_site_aniso_U_13
_atom_site_aniso_U_12
C8 0.0572(13) 0.0489(12) 0.0515(12) -0.0094(10) 0.0247(10) -0.0057(10)
C7 0.0539(12) 0.0438(11) 0.0496(11) -0.0011(9) 0.0189(10) -0.0010(9)
C25 0.0714(15) 0.0604(14) 0.0508(12) -0.0092(11) 0.0340(11) -0.0165(12)
C24 0.0598(13) 0.0512(12) 0.0562(13) -0.0018(10) 0.0280(11) -0.0049(10)
C3 0.0497(12) 0.0654(15) 0.0430(11) 0.0045(10) 0.0190(10) -0.0062(10)
C13 0.0572(13) 0.0552(14) 0.0616(14) -0.0145(11) 0.0252(11) -0.0050(11)
C6 0.0544(12) 0.0483(12) 0.0509(12) 0.0069(10) 0.0218(10) 0.0004(10)
C23 0.0664(14) 0.0497(13) 0.0477(12) 0.0045(10) 0.0212(11) -0.0080(10)
N1 0.0808(17) 0.114(2) 0.0574(14) -0.0121(14) 0.0225(13) -0.0273(16)
C9 0.0682(15) 0.0606(15) 0.0603(14) 0.0011(12) 0.0308(12) -0.0058(12)
C4 0.0614(14) 0.0663(16) 0.0493(12) -0.0045(11) 0.0155(11) -0.0056(12)
C20 0.0753(16) 0.0566(14) 0.0503(12) -0.0040(11) 0.0325(12) -0.0162(12)
N2 0.130(2) 0.0807(18) 0.0874(19) -0.0253(15) 0.0546(18) -0.0400(17)
C12 0.0624(15) 0.0761(17) 0.0701(16) -0.0234(14) 0.0326(13) -0.0152(13)
C30 0.0768(17) 0.0859(19) 0.0599(14) -0.0222(14) 0.0418(14) -0.0264(15)
C2 0.0597(15) 0.0875(19) 0.0574(14) 0.0163(14) 0.0132(12) -0.0015(13)
C14 0.0594(15) 0.0660(16) 0.0866(19) -0.0026(14) 0.0164(14) -0.0034(12)
C26 0.095(2) 0.0587(15) 0.0668(16) 0.0041(13) 0.0330(15) -0.0144(14)
C10 0.088(2) 0.0748(18) 0.0694(16) 0.0059(13) 0.0397(15) -0.0146(15)
C5 0.0825(19) 0.0789(18) 0.0644(16) -0.0142(14) 0.0290(15) -0.0159(15)
C19 0.097(2) 0.0776(18) 0.0600(15) -0.0052(14) 0.0207(15) -0.0266(16)
C21 0.097(2) 0.0592(16) 0.0631(15) -0.0098(13) 0.0369(15) -0.0140(14)
C11 0.082(2) 0.088(2) 0.0776(18) -0.0095(16) 0.0434(16) -0.0303(16)
C22 0.118(2) 0.0599(16) 0.085(2) -0.0110(15) 0.0603(19) -0.0170(16)
C1 0.0631(17) 0.127(3) 0.0478(14) 0.0088(17) 0.0053(12) -0.0146(18)
C31 0.0692(18) 0.112(2) 0.0757(18) -0.0243(18) 0.0341(15) -0.0097(17)
C17 0.0618(18) 0.118(3) 0.107(2) -0.023(2) 0.0384(17) -0.0180(18)
C18 0.121(3) 0.100(3) 0.074(2) -0.0247(19) 0.0263(19) -0.042(2)
C29 0.106(3) 0.116(3) 0.090(2) -0.024(2) 0.057(2) -0.055(2)
C16 0.0567(18) 0.125(3) 0.126(3) -0.023(3) 0.023(2) -0.004(2)
C15 0.0657(18) 0.088(2) 0.112(3) 0.0010(19) 0.0098(18) 0.0072(16)
C32 0.072(2) 0.173(4) 0.099(2) -0.044(3) 0.0322(19) -0.009(2)
C34 0.125(4) 0.192(5) 0.143(4) -0.052(4) 0.083(3) -0.094(4)
C33 0.083(3) 0.222(7) 0.149(5) -0.069(4) 0.056(3) -0.059(4)
O2 0.68(3) 0.210(10) 0.201(11) -0.139(9) -0.249(16) 0.251(16)
C100 0.92(5) 0.53(3) 0.129(9) -0.071(13) 0.06(2) 0.16(3)
C101 0.274(17) 0.113(8) 0.199(15) -0.049(8) -0.048(12) -0.013(9)
C27 0.146(3) 0.071(2) 0.089(2) 0.0107(17) 0.045(2) -0.028(2)
C28 0.155(4) 0.104(3) 0.111(3) 0.003(2) 0.065(3) -0.064(3)

loop_
_atom_type_symbol
_atom_type_description
_atom_type_scat_dispersion_real
_atom_type_scat_dispersion_imag
_atom_type_scat_source
C C 0.0033 0.0016 'International Tables Vol C Tables 4.2.6.8 and 6.1.1.4'
H H 0.0000 0.0000 'International Tables Vol C Tables 4.2.6.8 and 6.1.1.4'
N N 0.0061 0.0033 'International Tables Vol C Tables 4.2.6.8 and 6.1.1.4'
O O 0.0106 0.0060 'International Tables Vol C Tables 4.2.6.8 and 6.1.1.4'
Zn Zn 0.2839 1.4301 'International Tables Vol C Tables 4.2.6.8 and 6.1.1.4'

loop_
_geom_angle_atom_site_label_1
_geom_angle_atom_site_label_2
_geom_angle_atom_site_label_3
_geom_angle
C9 C8 C13 118.4(2)
C9 C8 C7 122.3(2)
C13 C8 C7 119.3(2)
C8 C7 C6 120.93(18)
C8 C7 C23 119.90(17)
C6 C7 C23 89.93(16)
C8 C7 H7 108.2
C6 C7 H7 108.2
C23 C7 H7 108.2
C26 C25 C30 118.8(2)
C26 C25 C24 122.6(2)
C30 C25 C24 118.6(2)
C25 C24 C23 118.49(19)
C25 C24 C6 116.87(18)
C23 C24 C6 89.40(16)
C25 C24 H24 110.2
C23 C24 H24 110.2
C6 C24 H24 110.2
C4 C3 C2 115.9(2)
C4 C3 C6 123.1(2)
C2 C3 C6 121.0(2)
C14 C13 C12 117.4(2)
C14 C13 C8 122.6(2)
C12 C13 C8 119.9(2)
C3 C6 C7 119.08(18)
C3 C6 C24 119.07(17)
C7 C6 C24 88.79(16)
C3 C6 H6 109.4
C7 C6 H6 109.4
C24 C6 H6 109.4
C20 C23 C24 115.4(2)
C20 C23 C7 116.47(17)
C24 C23 C7 88.79(16)
C20 C23 H23 111.4
C24 C23 H23 111.4
C7 C23 H23 111.4
C1 N1 C5 115.7(3)
C8 C9 C10 121.3(2)
C8 C9 H9 119.3
C10 C9 H9 119.3
C5 C4 C3 120.3(2)
C5 C4 H4 119.8
C3 C4 H4 119.8
C21 C20 C19 116.1(2)
C21 C20 C23 123.6(2)
C19 C20 C23 120.3(2)
C22 N2 C18 115.7(3)
C17 C12 C11 122.3(3)
C17 C12 C13 119.3(3)
C11 C12 C13 118.4(2)
C31 C30 C29 118.3(3)
C31 C30 C25 122.9(2)
C29 C30 C25 118.8(3)
C3 C2 C1 119.4(3)
C3 C2 H2 120.3
C1 C2 H2 120.3
C15 C14 C13 121.6(3)
C15 C14 H14 119.2
C13 C14 H14 119.2
C25 C26 C27 122.5(3)
C25 C26 H26 118.8
C27 C26 H26 118.8
C11 C10 C9 120.8(3)
C11 C10 H10 119.6
C9 C10 H10 119.6
N1 C5 C4 124.0(3)
N1 C5 H5 118.0
C4 C5 H5 118.0
C18 C19 C20 119.8(3)
C18 C19 H19 120.1
C20 C19 H19 120.1
C22 C21 C20 120.2(3)
C22 C21 H21 119.9
C20 C21 H21 119.9
C10 C11 C12 121.0(2)
C10 C11 H11 119.5
C12 C11 H11 119.5
N2 C22 C21 124.0(3)
N2 C22 H22 118.0
C21 C22 H22 118.0
N1 C1 C2 124.6(3)
N1 C1 H1 117.7
C2 C1 H1 117.7
C32 C31 C30 120.6(4)
C32 C31 H31 119.7
C30 C31 H31 119.7
C16 C17 C12 121.7(3)
C16 C17 H17 119.1
C12 C17 H17 119.1
N2 C18 C19 124.2(3)
N2 C18 H18 117.9
C19 C18 H18 117.9
C28 C29 C34 123.1(4)
C28 C29 C30 118.8(3)
C34 C29 C30 118.1(4)
C17 C16 C15 119.8(3)
C17 C16 H16 120.1
C15 C16 H16 120.1
C14 C15 C16 120.1(3)
C14 C15 H15 120.0
C16 C15 H15 120.0
C31 C32 C33 121.0(5)
C31 C32 H32 119.5
C33 C32 H32 119.5
C33 C34 C29 122.1(5)
C33 C34 H34 119.0
C29 C34 H34 119.0
C34 C33 C32 119.9(4)
C34 C33 H33 120.0
C32 C33 H33 120.0
C100 O2 H2A 109.5
O2 C100 C101 155.3(16)
O2 C100 H10A 97.6
C101 C100 H10A 97.6
O2 C100 H10B 97.6
C101 C100 H10B 97.6
H10A C100 H10B 103.6
C100 C101 H10C 109.5
C100 C101 H10D 109.5
H10C C101 H10D 109.5
C100 C101 H10E 109.5
H10C C101 H10E 109.5
H10D C101 H10E 109.5
C28 C27 C26 120.0(4)
C28 C27 H27 120.0
C26 C27 H27 120.0
C27 C28 C29 121.1(3)
C27 C28 H28 119.4
C29 C28 H28 119.4

loop_
_geom_bond_atom_site_label_1
_geom_bond_atom_site_label_2
_geom_bond_distance
C8 C9 1.368(3)
C8 C13 1.425(3)
C8 C7 1.501(3)
C7 C6 1.541(3)
C7 C23 1.576(3)
C7 H7 0.9800
C25 C26 1.355(4)
C25 C30 1.431(4)
C25 C24 1.506(3)
C24 C23 1.548(3)
C24 C6 1.583(3)
C24 H24 0.9800
C3 C4 1.377(3)
C3 C2 1.384(3)
C3 C6 1.501(3)
C13 C14 1.412(4)
C13 C12 1.422(3)
C6 H6 0.9800
C23 C20 1.509(3)
C23 H23 0.9800
N1 C1 1.315(4)
N1 C5 1.325(4)
C9 C10 1.404(4)
C9 H9 0.9300
C4 C5 1.377(3)
C4 H4 0.9300
C20 C21 1.380(4)
C20 C19 1.381(3)
N2 C22 1.326(4)
N2 C18 1.330(4)
C12 C17 1.401(4)
C12 C11 1.407(4)
C30 C31 1.416(4)
C30 C29 1.422(4)
C2 C1 1.385(4)
C2 H2 0.9300
C14 C15 1.365(4)
C14 H14 0.9300
C26 C27 1.403(4)
C26 H26 0.9300
C10 C11 1.341(4)
C10 H10 0.9300
C5 H5 0.9300
C19 C18 1.381(4)
C19 H19 0.9300
C21 C22 1.380(4)
C21 H21 0.9300
C11 H11 0.9300
C22 H22 0.9300
C1 H1 0.9300
C31 C32 1.374(4)
C31 H31 0.9300
C17 C16 1.350(5)
C17 H17 0.9300
C18 H18 0.9300
C29 C28 1.420(6)
C29 C34 1.420(6)
C16 C15 1.402(5)
C16 H16 0.9300
C15 H15 0.9300
C32 C33 1.384(7)
C32 H32 0.9300
C34 C33 1.346(7)
C34 H34 0.9300
C33 H33 0.9300
O2 C100 1.437(18)
O2 H2A 0.8200
C100 C101 1.562(16)
C100 H10A 0.9700
C100 H10B 0.9700
C101 H10C 0.9600
C101 H10D 0.9600
C101 H10E 0.9600
C27 C28 1.333(5)
C27 H27 0.9300
C28 H28 0.9300
